data_1556170
loop_
_publ_author_name
'Wang, Chen'
'Zhang, Lianpeng'
'Ren, Anni'
'Lu, Ping'
'Wang, Yanguang'

_publ_section_title
;
 Cu-catalyzed synthesis of tryptanthrin derivatives from substituted
 indoles.
;
_journal_issue 12
_journal_name_full 'Organic letters'
_journal_page_first 2982
_journal_page_last 2985
_journal_paper_doi 10.1021/ol401144m
_journal_volume 15
_journal_year 2013
_chemical_formula_moiety 'C16 H10 N2 O2'
_chemical_formula_sum 'C16 H10 N2 O2'
_chemical_formula_weight 262.26
_space_group_IT_number 14
_space_group_name_Hall '-P 2yn'
_space_group_name_H-M_alt 'P 1 21/n 1'
_symmetry_cell_setting monoclinic
_symmetry_space_group_name_Hall '-P 2yn'
_symmetry_space_group_name_H-M 'P 1 21/n 1'
_atom_sites_solution_hydrogens geom
_atom_sites_solution_primary direct
_atom_sites_solution_secondary difmap
_audit_creation_method SHELXL-97
_cell_angle_alpha 90.00
_cell_angle_beta 107.785(11)
_cell_angle_gamma 90.00
_cell_formula_units_Z 4
_cell_length_a 7.4900(9)
_cell_length_b 14.7964(11)
_cell_length_c 11.4720(12)
_cell_measurement_reflns_used 1146
_cell_measurement_temperature 293(2)
_cell_measurement_theta_max 29.1428
_cell_measurement_theta_min 3.1644
_cell_volume 1210.6(2)
_computing_cell_refinement 'CrysAlis PRO (Agilent Technologies, 2011)'
_computing_data_collection 'CrysAlis PRO'
_computing_data_reduction 'CrysAlis PRO'
_computing_molecular_graphics 'OLEX2 (Dolomanov et al., 2009)'
_computing_publication_material OLEX2
_computing_structure_refinement 'SHELXL-97 (Sheldrick, 2008)'
_computing_structure_solution 'SHELXS-97 (Sheldrick, 2008)'
_diffrn_ambient_temperature 293(2)
_diffrn_detector_area_resol_mean 10.3592
_diffrn_measured_fraction_theta_full 0.998
_diffrn_measured_fraction_theta_max 0.998
_diffrn_measurement_device_type 'Xcalibur, Atlas, Gemini ultra'
_diffrn_measurement_method '\w scans'
_diffrn_radiation_monochromator graphite
_diffrn_radiation_source 'fine-focus sealed tube'
_diffrn_radiation_type MoK\a
_diffrn_radiation_wavelength 0.71073
_diffrn_reflns_av_R_equivalents 0.0302
_diffrn_reflns_av_sigmaI/netI 0.0400
_diffrn_reflns_limit_h_max 9
_diffrn_reflns_limit_h_min -7
_diffrn_reflns_limit_k_max 17
_diffrn_reflns_limit_k_min -14
_diffrn_reflns_limit_l_max 13
_diffrn_reflns_limit_l_min -13
_diffrn_reflns_number 4911
_diffrn_reflns_theta_full 25.35
_diffrn_reflns_theta_max 25.35
_diffrn_reflns_theta_min 3.17
_exptl_absorpt_coefficient_mu 0.097
_exptl_absorpt_correction_T_max 0.9780
_exptl_absorpt_correction_T_min 0.9603
_exptl_absorpt_correction_type multi-scan
_exptl_absorpt_process_details
;
CrysAlis PRO (Agilent Technologies, 2011) 
;
_exptl_crystal_colour yellow
_exptl_crystal_density_diffrn 1.439
_exptl_crystal_density_method 'not measured'
_exptl_crystal_description needle
_exptl_crystal_F_000 544
_exptl_crystal_size_max 0.42
_exptl_crystal_size_mid 0.26
_exptl_crystal_size_min 0.23
_refine_diff_density_max 0.140
_refine_diff_density_min -0.177
_refine_diff_density_rms 0.042
_refine_ls_extinction_method none
_refine_ls_goodness_of_fit_ref 1.043
_refine_ls_hydrogen_treatment constr
_refine_ls_matrix_type full
_refine_ls_number_parameters 182
_refine_ls_number_reflns 2203
_refine_ls_number_restraints 0
_refine_ls_restrained_S_all 1.043
_refine_ls_R_factor_all 0.0692
_refine_ls_R_factor_gt 0.0440
_refine_ls_shift/su_max 0.000
_refine_ls_shift/su_mean 0.000
_refine_ls_structure_factor_coef Fsqd
_refine_ls_weighting_details 'calc w=1/[\s^2^(Fo^2^)+(0.0454P)^2^+0.1398P] where P=(Fo^2^+2Fc^2^)/3'
_refine_ls_weighting_scheme calc
_refine_ls_wR_factor_gt 0.0963
_refine_ls_wR_factor_ref 0.1101
_reflns_number_gt 1578
_reflns_number_total 2203
_reflns_threshold_expression >2sigma(I)
_cod_data_source_file ol401144m_si_002.cif
_cod_data_source_block 130306_cc_1252
_cod_original_sg_symbol_H-M 'P 21/n'
_cod_database_code 1556170

loop_
_symmetry_equiv_pos_as_xyz
'x, y, z'
'-x+1/2, y+1/2, -z+1/2'
'-x, -y, -z'
'x-1/2, -y-1/2, z-1/2'

loop_
_atom_site_label
_atom_site_type_symbol
_atom_site_fract_x
_atom_site_fract_y
_atom_site_fract_z
_atom_site_U_iso_or_equiv
_atom_site_adp_type
_atom_site_occupancy
_atom_site_symmetry_multiplicity
_atom_site_calc_flag
_atom_site_refinement_flags
O1 O 0.1436(2) 0.09280(9) 0.17184(12) 0.0651(5) Uani 1 1 d .
O2 O 0.20748(19) -0.09747(8) 0.62384(12) 0.0520(4) Uani 1 1 d .
N1 N 0.19074(19) -0.02290(9) 0.44640(12) 0.0370(4) Uani 1 1 d .
N2 N 0.3213(2) 0.12331(9) 0.43892(13) 0.0415(4) Uani 1 1 d .
C1 C 0.0543(2) -0.05055(12) 0.24087(16) 0.0436(5) Uani 1 1 d .
C2 C -0.0402(3) -0.10109(14) 0.13817(18) 0.0525(5) Uani 1 1 d .
H2 H -0.0632 -0.0776 0.0598 0.063 Uiso 1 1 calc R
C3 C -0.0984(3) -0.18664(14) 0.15577(19) 0.0570(6) Uani 1 1 d .
H3 H -0.1600 -0.2219 0.0883 0.068 Uiso 1 1 calc R
C4 C -0.0669(3) -0.22104(14) 0.27225(19) 0.0551(6) Uani 1 1 d .
H4 H -0.1087 -0.2790 0.2813 0.066 Uiso 1 1 calc R
C5 C 0.0255(3) -0.17175(12) 0.37643(17) 0.0472(5) Uani 1 1 d .
H5 H 0.0453 -0.1949 0.4547 0.057 Uiso 1 1 calc R
C6 C 0.0863(2) -0.08673(11) 0.35746(16) 0.0392(4) Uani 1 1 d .
C7 C 0.2278(2) 0.05396(11) 0.38734(16) 0.0391(4) Uani 1 1 d .
C8 C 0.1382(3) 0.03929(12) 0.25111(16) 0.0451(5) Uani 1 1 d .
C9 C 0.3927(2) 0.11952(11) 0.56699(16) 0.0374(4) Uani 1 1 d .
C10 C 0.4961(3) 0.19287(12) 0.62923(17) 0.0446(5) Uani 1 1 d .
H10 H 0.5168 0.2427 0.5856 0.054 Uiso 1 1 calc R
C11 C 0.5675(3) 0.19178(13) 0.75456(18) 0.0479(5) Uani 1 1 d .
H11 H 0.6355 0.2413 0.7947 0.057 Uiso 1 1 calc R
C12 C 0.5402(3) 0.11795(12) 0.82309(17) 0.0454(5) Uani 1 1 d .
C13 C 0.4378(2) 0.04526(12) 0.76147(16) 0.0429(5) Uani 1 1 d .
H13 H 0.4189 -0.0045 0.8058 0.052 Uiso 1 1 calc R
C14 C 0.3626(2) 0.04503(11) 0.63460(15) 0.0368(4) Uani 1 1 d .
C15 C 0.2508(2) -0.03197(11) 0.57317(16) 0.0381(4) Uani 1 1 d .
C16 C 0.6199(3) 0.11769(15) 0.96137(18) 0.0643(6) Uani 1 1 d .
H16A H 0.5191 0.1166 0.9967 0.096 Uiso 1 1 calc R
H16B H 0.6940 0.1711 0.9878 0.096 Uiso 1 1 calc R
H16C H 0.6971 0.0652 0.9872 0.096 Uiso 1 1 calc R

loop_
_atom_site_aniso_label
_atom_site_aniso_U_11
_atom_site_aniso_U_22
_atom_site_aniso_U_33
_atom_site_aniso_U_23
_atom_site_aniso_U_13
_atom_site_aniso_U_12
O1 0.0982(12) 0.0547(9) 0.0419(8) 0.0104(6) 0.0204(8) 0.0009(8)
O2 0.0690(9) 0.0380(7) 0.0473(8) 0.0082(6) 0.0152(7) -0.0076(6)
N1 0.0407(8) 0.0316(7) 0.0382(8) 0.0017(6) 0.0112(7) 0.0024(7)
N2 0.0473(9) 0.0367(8) 0.0418(9) 0.0044(7) 0.0153(7) 0.0013(7)
C1 0.0456(11) 0.0442(11) 0.0417(11) -0.0023(8) 0.0144(9) 0.0071(9)
C2 0.0524(12) 0.0626(13) 0.0411(11) -0.0069(9) 0.0124(9) 0.0029(10)
C3 0.0561(13) 0.0595(13) 0.0545(13) -0.0208(10) 0.0157(11) -0.0051(11)
C4 0.0563(13) 0.0455(11) 0.0640(14) -0.0116(10) 0.0192(11) -0.0062(10)
C5 0.0485(11) 0.0416(11) 0.0508(12) -0.0018(9) 0.0139(9) 0.0014(9)
C6 0.0369(10) 0.0365(9) 0.0438(10) -0.0035(8) 0.0118(8) 0.0053(8)
C7 0.0431(10) 0.0342(9) 0.0413(10) 0.0054(8) 0.0149(8) 0.0047(8)
C8 0.0510(11) 0.0453(11) 0.0402(11) 0.0041(9) 0.0157(9) 0.0088(9)
C9 0.0369(10) 0.0342(9) 0.0425(10) 0.0026(8) 0.0141(8) 0.0047(8)
C10 0.0470(11) 0.0368(10) 0.0518(12) 0.0019(8) 0.0176(9) -0.0006(9)
C11 0.0457(11) 0.0410(10) 0.0559(13) -0.0084(9) 0.0140(9) -0.0035(9)
C12 0.0433(11) 0.0463(11) 0.0453(11) -0.0041(9) 0.0116(9) 0.0016(9)
C13 0.0468(11) 0.0410(10) 0.0412(11) 0.0052(8) 0.0139(9) 0.0033(9)
C14 0.0363(9) 0.0331(9) 0.0417(10) 0.0010(8) 0.0133(8) 0.0047(8)
C15 0.0407(10) 0.0347(9) 0.0394(10) 0.0034(8) 0.0127(8) 0.0063(8)
C16 0.0693(14) 0.0677(14) 0.0511(13) -0.0062(10) 0.0114(11) -0.0061(12)

loop_
_atom_type_symbol
_atom_type_description
_atom_type_scat_dispersion_real
_atom_type_scat_dispersion_imag
_atom_type_scat_source
C C 0.0033 0.0016 'International Tables Vol C Tables 4.2.6.8 and 6.1.1.4'
H H 0.0000 0.0000 'International Tables Vol C Tables 4.2.6.8 and 6.1.1.4'
N N 0.0061 0.0033 'International Tables Vol C Tables 4.2.6.8 and 6.1.1.4'
O O 0.0106 0.0060 'International Tables Vol C Tables 4.2.6.8 and 6.1.1.4'

loop_
_geom_angle_atom_site_label_1
_geom_angle_atom_site_label_2
_geom_angle_atom_site_label_3
_geom_angle
C15 N1 C7 122.53(14)
C15 N1 C6 127.74(14)
C7 N1 C6 109.74(14)
C7 N2 C9 115.58(14)
C6 C1 C2 120.02(18)
C6 C1 C8 109.24(15)
C2 C1 C8 130.72(18)
C3 C2 C1 118.21(19)
C3 C2 H2 120.9
C1 C2 H2 120.9
C2 C3 C4 120.90(18)
C2 C3 H3 119.6
C4 C3 H3 119.6
C3 C4 C5 122.11(19)
C3 C4 H4 118.9
C5 C4 H4 118.9
C6 C5 C4 116.41(18)
C6 C5 H5 121.8
C4 C5 H5 121.8
C5 C6 C1 122.34(16)
C5 C6 N1 128.58(16)
C1 C6 N1 109.07(15)
N2 C7 N1 126.22(16)
N2 C7 C8 126.75(15)
N1 C7 C8 107.03(14)
O1 C8 C1 130.15(18)
O1 C8 C7 124.91(17)
C1 C8 C7 104.92(15)
C10 C9 N2 118.63(15)
C10 C9 C14 119.01(17)
N2 C9 C14 122.36(15)
C11 C10 C9 120.28(17)
C11 C10 H10 119.9
C9 C10 H10 119.9
C10 C11 C12 121.45(17)
C10 C11 H11 119.3
C12 C11 H11 119.3
C13 C12 C11 118.29(17)
C13 C12 C16 120.85(17)
C11 C12 C16 120.85(17)
C12 C13 C14 121.39(16)
C12 C13 H13 119.3
C14 C13 H13 119.3
C13 C14 C9 119.58(16)
C13 C14 C15 119.73(15)
C9 C14 C15 120.69(16)
O2 C15 N1 121.66(16)
O2 C15 C14 125.76(16)
N1 C15 C14 112.56(14)
C12 C16 H16A 109.5
C12 C16 H16B 109.5
H16A C16 H16B 109.5
C12 C16 H16C 109.5
H16A C16 H16C 109.5
H16B C16 H16C 109.5

loop_
_geom_bond_atom_site_label_1
_geom_bond_atom_site_label_2
_geom_bond_distance
O1 C8 1.216(2)
O2 C15 1.224(2)
N1 C15 1.391(2)
N1 C7 1.395(2)
N1 C6 1.434(2)
N2 C7 1.281(2)
N2 C9 1.403(2)
C1 C6 1.392(2)
C1 C2 1.392(3)
C1 C8 1.460(3)
C2 C3 1.374(3)
C2 H2 0.9300
C3 C4 1.381(3)
C3 H3 0.9300
C4 C5 1.391(3)
C4 H4 0.9300
C5 C6 1.377(3)
C5 H5 0.9300
C7 C8 1.516(2)
C9 C10 1.396(2)
C9 C14 1.405(2)
C10 C11 1.372(2)
C10 H10 0.9300
C11 C12 1.397(3)
C11 H11 0.9300
C12 C13 1.383(3)
C12 C16 1.515(3)
C13 C14 1.391(2)
C13 H13 0.9300
C14 C15 1.461(2)
C16 H16A 0.9600
C16 H16B 0.9600
C16 H16C 0.9600
